data_7053344
loop_
_publ_author_name
'L\'opez, Concepci\'on'
'P\'erez, Sonia'
'Solans, Xavier'
'Font-Bard\'ia, Merc\`e'
'Calvet, Teresa'

_publ_section_title
;
 Influence of the substituent R1 on the reactivity of
 [(\h5-C5H5)Fe{(\h5-C5H4)--CH&#xE001;N--(R1)--OH}] {R1 = --CH2--CH2-- or
 1,2-C6H4} with platinum(ii) and on the properties of the complexes
;
_journal_issue 4
_journal_name_full 'New Journal of Chemistry'
_journal_page_first 676
_journal_paper_doi 10.1039/b9nj00509a
_journal_volume 34
_journal_year 2010
_chemical_formula_moiety 'C15 H20 Cl Fe N O2 Pt S'
_chemical_formula_sum 'C15 H20 Cl Fe N O2 Pt S'
_chemical_formula_weight 564.77
_chemical_name_systematic
;
?
;
_space_group_IT_number 2
_symmetry_cell_setting triclinic
_symmetry_space_group_name_Hall '-P 1'
_symmetry_space_group_name_H-M 'P -1'
_atom_sites_solution_hydrogens geom
_atom_sites_solution_primary direct
_atom_sites_solution_secondary difmap
_audit_creation_method SHELXL-97
_cell_angle_alpha 82.85(3)
_cell_angle_beta 61.73(2)
_cell_angle_gamma 76.85(3)
_cell_formula_units_Z 2
_cell_length_a 9.841(5)
_cell_length_b 10.090(4)
_cell_length_c 10.239(4)
_cell_measurement_reflns_used 5541
_cell_measurement_temperature 293(2)
_cell_measurement_theta_max 31
_cell_measurement_theta_min 3
_cell_volume 871.8(7)
_computing_cell_refinement AUTOMAR
_computing_data_collection MARXDS
_computing_data_reduction MARSCALE
_computing_molecular_graphics 'ORTEP (Brueggermann and Smith, 1990)'
_computing_publication_material 'PLATON (Spek, 1990)'
_computing_structure_refinement 'SHELXL-97 (Sheldrick, 1997)'
_computing_structure_solution 'SHELXS-97 (Sheldrick, 1997)'
_diffrn_ambient_temperature 293(2)
_diffrn_measured_fraction_theta_full 0.935
_diffrn_measured_fraction_theta_max 0.716
_diffrn_measurement_device_type 'MAR345 with image plate detector'
_diffrn_measurement_method 'phi scan'
_diffrn_radiation_monochromator graphite
_diffrn_radiation_source 'fine-focus sealed tube'
_diffrn_radiation_type MoK\a
_diffrn_radiation_wavelength 0.71073
_diffrn_reflns_av_R_equivalents 0.0648
_diffrn_reflns_av_sigmaI/netI 0.0592
_diffrn_reflns_limit_h_max 12
_diffrn_reflns_limit_h_min -12
_diffrn_reflns_limit_k_max 13
_diffrn_reflns_limit_k_min -13
_diffrn_reflns_limit_l_max 13
_diffrn_reflns_limit_l_min -12
_diffrn_reflns_number 6864
_diffrn_reflns_theta_full 25.00
_diffrn_reflns_theta_max 29.93
_diffrn_reflns_theta_min 2.84
_diffrn_standards_number none
_exptl_absorpt_coefficient_mu 9.124
_exptl_absorpt_correction_T_max 0.40
_exptl_absorpt_correction_T_min 0.35
_exptl_absorpt_correction_type empirical
_exptl_absorpt_process_details SADABS
_exptl_crystal_colour garnet
_exptl_crystal_density_diffrn 2.152
_exptl_crystal_density_method 'not measured'
_exptl_crystal_description prism
_exptl_crystal_F_000 540
_exptl_crystal_size_max 0.2
_exptl_crystal_size_mid 0.1
_exptl_crystal_size_min 0.1
_refine_diff_density_max 1.525
_refine_diff_density_min -1.448
_refine_diff_density_rms 0.201
_refine_ls_extinction_coef 0.0050(7)
_refine_ls_extinction_expression Fc^*^=kFc[1+0.001xFc^2^\l^3^/sin(2\q)]^-1/4^
_refine_ls_extinction_method SHELXL
_refine_ls_goodness_of_fit_ref 1.215
_refine_ls_hydrogen_treatment constr
_refine_ls_matrix_type full
_refine_ls_number_parameters 200
_refine_ls_number_reflns 3622
_refine_ls_number_restraints 5
_refine_ls_restrained_S_all 1.224
_refine_ls_R_factor_all 0.0305
_refine_ls_R_factor_gt 0.0298
_refine_ls_shift/su_max 0.001
_refine_ls_shift/su_mean 0.000
_refine_ls_structure_factor_coef Fsqd
_refine_ls_weighting_details 'calc w=1/[\s^2^(Fo^2^)+(0.0418P)^2^+0.8853P] where P=(Fo^2^+2Fc^2^)/3'
_refine_ls_weighting_scheme calc
_refine_ls_wR_factor_gt 0.0867
_refine_ls_wR_factor_ref 0.0872
_reflns_number_gt 3494
_reflns_number_total 3622
_reflns_threshold_expression >2sigma(I)
_cod_data_source_file b9nj00509a.txt
_cod_data_source_block 1
_cod_original_sg_symbol_H-M P-1
_cod_database_code 7053344

loop_
_symmetry_equiv_pos_as_xyz
'x, y, z'
'-x, -y, -z'

loop_
_atom_site_label
_atom_site_type_symbol
_atom_site_fract_x
_atom_site_fract_y
_atom_site_fract_z
_atom_site_U_iso_or_equiv
_atom_site_adp_type
_atom_site_occupancy
_atom_site_symmetry_multiplicity
_atom_site_calc_flag
_atom_site_refinement_flags
Pt Pt -0.128741(18) 0.128528(16) 0.352201(18) 0.03467(10) Uani 1 1 d U
Fe Fe 0.21310(9) 0.27979(8) 0.19890(10) 0.0459(2) Uani 1 1 d U
Cl Cl -0.28754(17) 0.01050(16) 0.30733(19) 0.0510(3) Uani 1 1 d U
S S -0.31983(14) 0.30805(13) 0.42423(15) 0.0378(3) Uani 1 1 d U
O1 O 0.2590(7) -0.1375(7) 0.0004(7) 0.0829(18) Uani 1 1 d .
H1 H 0.2852 -0.1375 -0.0885 0.124 Uiso 1 1 calc R
O2 O -0.3011(5) 0.4251(5) 0.4811(6) 0.0548(11) Uani 1 1 d .
N1 N 0.0564(5) -0.0376(4) 0.2964(5) 0.0382(9) Uani 1 1 d U
C1 C 0.4129(8) 0.3068(8) 0.0093(9) 0.0642(19) Uani 1 1 d .
H1A H 0.5147 0.2874 -0.0016 0.077 Uiso 1 1 calc R
C2 C 0.3070(9) 0.4308(8) 0.0551(9) 0.0661(18) Uani 1 1 d U
H2 H 0.3255 0.5085 0.0792 0.079 Uiso 1 1 calc R
C3 C 0.1636(9) 0.4149(9) 0.0578(10) 0.074(2) Uani 1 1 d U
H3 H 0.0723 0.4807 0.0846 0.088 Uiso 1 1 calc R
C4 C 0.1864(11) 0.2845(10) 0.0133(9) 0.074(2) Uani 1 1 d .
H4 H 0.1119 0.2482 0.0052 0.089 Uiso 1 1 calc R
C5 C 0.3382(10) 0.2154(9) -0.0177(8) 0.070(2) Uani 1 1 d .
H5 H 0.3823 0.1264 -0.0499 0.084 Uiso 1 1 calc R
C6 C 0.0253(6) 0.2107(5) 0.3783(6) 0.0374(10) Uani 1 1 d U
C7 C 0.0425(7) 0.3343(7) 0.4098(8) 0.0540(15) Uani 1 1 d .
H7 H -0.0338 0.4135 0.4350 0.065 Uiso 1 1 calc R
C8 C 0.1971(8) 0.3201(8) 0.3975(9) 0.0598(16) Uani 1 1 d .
H8 H 0.2378 0.3869 0.4147 0.072 Uiso 1 1 calc R
C9 C 0.2748(6) 0.1850(6) 0.3540(7) 0.0472(12) Uani 1 1 d .
H9 H 0.3779 0.1475 0.3347 0.057 Uiso 1 1 calc R
C10 C 0.1693(6) 0.1166(5) 0.3448(6) 0.0390(10) Uani 1 1 d .
C11 C 0.1805(6) -0.0124(5) 0.2954(6) 0.0371(10) Uani 1 1 d .
H11 H 0.2734 -0.0768 0.2635 0.045 Uiso 1 1 calc R
C12 C 0.0625(9) -0.1670(6) 0.2433(8) 0.0543(15) Uani 1 1 d U
H12A H -0.0385 -0.1941 0.3020 0.065 Uiso 1 1 calc R
H12B H 0.1408 -0.2356 0.2585 0.065 Uiso 1 1 calc R
C13 C 0.1011(9) -0.1634(8) 0.0844(8) 0.0618(16) Uani 1 1 d .
H13A H 0.0952 -0.2496 0.0567 0.074 Uiso 1 1 calc R
H13B H 0.0277 -0.0919 0.0654 0.074 Uiso 1 1 calc R
C14 C -0.3752(8) 0.3671(7) 0.2853(7) 0.0534(14) Uani 1 1 d .
H14A H -0.2891 0.3984 0.2012 0.080 Uiso 1 1 calc R
H14B H -0.4640 0.4409 0.3222 0.080 Uiso 1 1 calc R
H14C H -0.4029 0.2946 0.2561 0.080 Uiso 1 1 calc R
C15 C -0.4991(7) 0.2598(7) 0.5619(8) 0.0549(15) Uani 1 1 d U
H15A H -0.4883 0.2260 0.6490 0.082 Uiso 1 1 calc R
H15B H -0.5218 0.1899 0.5238 0.082 Uiso 1 1 calc R
H15C H -0.5834 0.3375 0.5866 0.082 Uiso 1 1 calc R

loop_
_atom_site_aniso_label
_atom_site_aniso_U_11
_atom_site_aniso_U_22
_atom_site_aniso_U_33
_atom_site_aniso_U_23
_atom_site_aniso_U_13
_atom_site_aniso_U_12
Pt 0.03119(13) 0.03338(13) 0.03674(13) -0.00087(8) -0.01316(10) -0.00684(7)
Fe 0.0394(4) 0.0467(4) 0.0529(4) 0.0034(3) -0.0217(4) -0.0124(3)
Cl 0.0469(7) 0.0485(7) 0.0599(8) -0.0048(6) -0.0240(6) -0.0126(5)
S 0.0314(5) 0.0360(6) 0.0414(6) -0.0038(5) -0.0130(5) -0.0048(4)
O1 0.067(3) 0.095(4) 0.073(3) -0.008(3) -0.024(3) -0.004(3)
O2 0.045(2) 0.051(2) 0.071(3) -0.015(2) -0.027(2) -0.0066(17)
N1 0.0335(19) 0.0348(19) 0.040(2) -0.0034(16) -0.0146(18) 0.0013(15)
C1 0.052(3) 0.075(4) 0.060(4) 0.018(3) -0.022(3) -0.022(3)
C2 0.066(4) 0.061(4) 0.073(4) 0.014(3) -0.033(4) -0.023(3)
C3 0.061(4) 0.082(5) 0.078(5) 0.022(4) -0.037(4) -0.017(3)
C4 0.087(5) 0.090(6) 0.060(4) 0.015(4) -0.039(4) -0.042(4)
C5 0.080(5) 0.073(4) 0.048(3) 0.004(3) -0.021(4) -0.021(4)
C6 0.0318(19) 0.038(2) 0.045(2) -0.0037(18) -0.0193(15) -0.0064(16)
C7 0.046(3) 0.054(3) 0.066(4) -0.013(3) -0.026(3) -0.010(2)
C8 0.051(3) 0.069(4) 0.067(4) -0.011(3) -0.031(3) -0.015(3)
C9 0.041(3) 0.057(3) 0.051(3) -0.003(3) -0.025(2) -0.012(2)
C10 0.033(2) 0.045(2) 0.041(2) -0.004(2) -0.018(2) -0.0071(18)
C11 0.034(2) 0.038(2) 0.039(2) -0.0018(18) -0.018(2) -0.0041(17)
C12 0.057(3) 0.040(3) 0.061(4) -0.006(2) -0.023(3) -0.009(2)
C13 0.064(4) 0.061(4) 0.064(4) -0.008(3) -0.033(3) -0.005(3)
C14 0.053(3) 0.053(3) 0.049(3) -0.003(3) -0.021(3) -0.005(2)
C15 0.041(2) 0.061(3) 0.056(3) -0.006(3) -0.012(2) -0.017(2)

loop_
_atom_type_symbol
_atom_type_description
_atom_type_scat_dispersion_real
_atom_type_scat_dispersion_imag
_atom_type_scat_source
C C 0.0033 0.0016 'International Tables Vol C Tables 4.2.6.8 and 6.1.1.4'
H H 0.0000 0.0000 'International Tables Vol C Tables 4.2.6.8 and 6.1.1.4'
Cl Cl 0.1484 0.1585 'International Tables Vol C Tables 4.2.6.8 and 6.1.1.4'
Fe Fe 0.3463 0.8444 'International Tables Vol C Tables 4.2.6.8 and 6.1.1.4'
N N 0.0061 0.0033 'International Tables Vol C Tables 4.2.6.8 and 6.1.1.4'
O O 0.0106 0.0060 'International Tables Vol C Tables 4.2.6.8 and 6.1.1.4'
Pt Pt -1.7033 8.3905 'International Tables Vol C Tables 4.2.6.8 and 6.1.1.4'
S S 0.1246 0.1234 'International Tables Vol C Tables 4.2.6.8 and 6.1.1.4'

loop_
_geom_angle_atom_site_label_1
_geom_angle_atom_site_label_2
_geom_angle_atom_site_label_3
_geom_angle
C6 Pt N1 80.5(2)
C6 Pt S 95.88(15)
N1 Pt S 175.54(14)
C6 Pt Cl 173.57(14)
N1 Pt Cl 93.21(15)
S Pt Cl 90.45(6)
C3 Fe C9 165.7(3)
C3 Fe C4 39.9(4)
C9 Fe C4 153.4(3)
C3 Fe C2 41.8(3)
C9 Fe C2 127.1(3)
C4 Fe C2 68.3(4)
C3 Fe C8 127.1(4)
C9 Fe C8 40.6(3)
C4 Fe C8 165.2(3)
C2 Fe C8 106.4(4)
C3 Fe C1 68.4(3)
C9 Fe C1 108.8(3)
C4 Fe C1 67.6(4)
C2 Fe C1 40.1(3)
C8 Fe C1 117.9(3)
C3 Fe C7 107.1(3)
C9 Fe C7 68.3(3)
C4 Fe C7 127.9(3)
C2 Fe C7 117.6(3)
C8 Fe C7 41.1(3)
C1 Fe C7 151.6(3)
C3 Fe C10 151.6(3)
C9 Fe C10 40.6(2)
C4 Fe C10 120.3(3)
C2 Fe C10 166.2(3)
C8 Fe C10 67.9(3)
C1 Fe C10 130.2(3)
C7 Fe C10 67.0(2)
C3 Fe C5 67.6(4)
C9 Fe C5 120.0(3)
C4 Fe C5 39.8(4)
C2 Fe C5 68.0(3)
C8 Fe C5 152.6(3)
C1 Fe C5 40.5(3)
C7 Fe C5 165.8(3)
C10 Fe C5 110.9(3)
C3 Fe C6 117.3(3)
C9 Fe C6 68.4(2)
C4 Fe C6 109.4(3)
C2 Fe C6 150.8(3)
C8 Fe C6 68.0(3)
C1 Fe C6 168.2(3)
C7 Fe C6 39.3(2)
C10 Fe C6 40.36(19)
C5 Fe C6 130.0(3)
O2 S C14 107.9(3)
O2 S C15 107.0(3)
C14 S C15 99.1(4)
O2 S Pt 119.4(2)
C14 S Pt 111.2(2)
C15 S Pt 110.2(2)
C13 O1 H1 109.5
C11 N1 C12 119.9(5)
C11 N1 Pt 113.8(3)
C12 N1 Pt 125.8(4)
C2 C1 C5 108.4(7)
C2 C1 Fe 69.3(4)
C5 C1 Fe 70.3(4)
C2 C1 H1A 125.8
C5 C1 H1A 125.8
Fe C1 H1A 126.2
C1 C2 C3 106.9(8)
C1 C2 Fe 70.6(4)
C3 C2 Fe 68.4(4)
C1 C2 H2 126.6
C3 C2 H2 126.6
Fe C2 H2 126.0
C4 C3 C2 107.8(7)
C4 C3 Fe 70.7(5)
C2 C3 Fe 69.8(5)
C4 C3 H3 126.1
C2 C3 H3 126.1
Fe C3 H3 124.9
C3 C4 C5 109.7(8)
C3 C4 Fe 69.4(5)
C5 C4 Fe 71.4(5)
C3 C4 H4 125.2
C5 C4 H4 125.2
Fe C4 H4 125.7
C4 C5 C1 107.2(7)
C4 C5 Fe 68.8(5)
C1 C5 Fe 69.2(4)
C4 C5 H5 126.4
C1 C5 H5 126.4
Fe C5 H5 127.2
C7 C6 C10 107.3(5)
C7 C6 Pt 140.6(4)
C10 C6 Pt 112.0(4)
C7 C6 Fe 69.4(3)
C10 C6 Fe 68.9(3)
Pt C6 Fe 122.1(3)
C6 C7 C8 109.3(6)
C6 C7 Fe 71.3(3)
C8 C7 Fe 69.2(4)
C6 C7 H7 125.3
C8 C7 H7 125.3
Fe C7 H7 125.7
C9 C8 C7 106.6(6)
C9 C8 Fe 68.5(4)
C7 C8 Fe 69.7(4)
C9 C8 H8 126.7
C7 C8 H8 126.7
Fe C8 H8 126.6
C8 C9 C10 108.4(5)
C8 C9 Fe 70.8(4)
C10 C9 Fe 71.1(3)
C8 C9 H9 125.8
C10 C9 H9 125.8
Fe C9 H9 123.9
C9 C10 C11 135.4(5)
C9 C10 C6 108.4(5)
C11 C10 C6 115.8(5)
C9 C10 Fe 68.3(3)
C11 C10 Fe 120.3(4)
C6 C10 Fe 70.7(3)
N1 C11 C10 117.7(4)
N1 C11 H11 121.2
C10 C11 H11 121.2
N1 C12 C13 113.6(6)
N1 C12 H12A 108.8
C13 C12 H12A 108.8
N1 C12 H12B 108.8
C13 C12 H12B 108.8
H12A C12 H12B 107.7
O1 C13 C12 106.9(7)
O1 C13 H13A 110.3
C12 C13 H13A 110.3
O1 C13 H13B 110.3
C12 C13 H13B 110.3
H13A C13 H13B 108.6
S C14 H14A 109.5
S C14 H14B 109.5
H14A C14 H14B 109.5
S C14 H14C 109.5
H14A C14 H14C 109.5
H14B C14 H14C 109.5
S C15 H15A 109.5
S C15 H15B 109.5
H15A C15 H15B 109.5
S C15 H15C 109.5
H15A C15 H15C 109.5
H15B C15 H15C 109.5

loop_
_geom_bond_atom_site_label_1
_geom_bond_atom_site_label_2
_geom_bond_distance
Pt C6 2.016(5)
Pt N1 2.078(4)
Pt S 2.1977(16)
Pt Cl 2.3947(19)
Fe C3 2.014(8)
Fe C9 2.019(6)
Fe C4 2.032(9)
Fe C2 2.033(7)
Fe C8 2.049(8)
Fe C1 2.050(7)
Fe C7 2.056(7)
Fe C10 2.056(6)
Fe C5 2.065(7)
Fe C6 2.080(5)
S O2 1.463(5)
S C14 1.747(7)
S C15 1.789(6)
O1 C13 1.444(10)
O1 H1 0.8200
N1 C11 1.298(7)
N1 C12 1.454(8)
C1 C2 1.400(11)
C1 C5 1.425(12)
C1 H1A 0.9300
C2 C3 1.443(12)
C2 H2 0.9300
C3 C4 1.381(13)
C3 H3 0.9300
C4 C5 1.397(12)
C4 H4 0.9300
C5 H5 0.9300
C6 C7 1.392(8)
C6 C10 1.427(7)
C7 C8 1.440(9)
C7 H7 0.9300
C8 C9 1.413(9)
C8 H8 0.9300
C9 C10 1.414(8)
C9 H9 0.9300
C10 C11 1.417(7)
C11 H11 0.9300
C12 C13 1.483(11)
C12 H12A 0.9700
C12 H12B 0.9700
C13 H13A 0.9700
C13 H13B 0.9700
C14 H14A 0.9600
C14 H14B 0.9600
C14 H14C 0.9600
C15 H15A 0.9600
C15 H15B 0.9600
C15 H15C 0.9600
